data_7715676
loop_
_publ_author_name
'Ghosh, Moushakhi'
'Parvin, Nasrina'
'Panwaria, Prakash'
'Tothadi, Srinu'
'Bakthavatsalam, Rangarajan'
'Therambram, Arshad'
'Khan, Shabana'

_publ_section_title
;
 Diverse structural reactivity patterns of a POCOP ligand with coinage
 metals.
;
_journal_issue 18
_journal_name_full 'Dalton transactions (Cambridge, England : 2003)'
_journal_page_first 7763
_journal_page_last 7774
_journal_paper_doi 10.1039/d3dt03921h
_journal_volume 53
_journal_year 2024
_chemical_formula_moiety 'C76 H79 Au2 O4 P4, 2(F6 Sb), 3(C H2 Cl2)'
_chemical_formula_sum 'C79 H85 Au2 Cl6 F12 O4 P4 Sb2'
_chemical_formula_weight 2300.48
_space_group_crystal_system orthorhombic
_space_group_IT_number 61
_space_group_name_Hall '-P 2ac 2ab'
_space_group_name_H-M_alt 'P b c a'
_atom_sites_solution_hydrogens geom
_audit_creation_date 2024-03-30
_audit_creation_method
;
Olex2 1.3
(compiled 2020.11.12 svn.r5f609507 for OlexSys, GUI svn.r6272)
;
_audit_update_record
;
2024-03-30 deposited with the CCDC.	2024-04-02 downloaded from the CCDC.
;
_cell_angle_alpha 90
_cell_angle_beta 90
_cell_angle_gamma 90
_cell_formula_units_Z 8
_cell_length_a 22.657(4)
_cell_length_b 25.548(4)
_cell_length_c 29.827(6)
_cell_measurement_reflns_used 9909
_cell_measurement_temperature 100(2)
_cell_measurement_theta_max 25.14
_cell_measurement_theta_min 2.37
_cell_volume 17265(5)
_computing_cell_refinement 'SAINT V8.38A (?, 2016)'
_computing_data_reduction 'SAINT V8.38A (?, 2016)'
_computing_molecular_graphics 'Olex2 1.3 (Dolomanov et al., 2009)'
_computing_publication_material 'Olex2 1.3 (Dolomanov et al., 2009)'
_computing_structure_refinement 'ShelXL (Sheldrick, 2015)'
_computing_structure_solution 'SHELXT 2014/5 (Sheldrick, 2014)'
_diffrn_ambient_temperature 100.0
_diffrn_measured_fraction_theta_full 0.999
_diffrn_measured_fraction_theta_max 0.999
_diffrn_measurement_device_type 'Bruker APEX-II CCD'
_diffrn_measurement_method '\f and \w scans'
_diffrn_radiation_type MoK\a
_diffrn_radiation_wavelength 0.71073
_diffrn_reflns_av_R_equivalents 0.1526
_diffrn_reflns_av_unetI/netI 0.1361
_diffrn_reflns_Laue_measured_fraction_full 0.999
_diffrn_reflns_Laue_measured_fraction_max 0.999
_diffrn_reflns_limit_h_max 27
_diffrn_reflns_limit_h_min -26
_diffrn_reflns_limit_k_max 30
_diffrn_reflns_limit_k_min -25
_diffrn_reflns_limit_l_max 35
_diffrn_reflns_limit_l_min -34
_diffrn_reflns_number 74303
_diffrn_reflns_point_group_measured_fraction_full 0.999
_diffrn_reflns_point_group_measured_fraction_max 0.999
_diffrn_reflns_theta_full 25.242
_diffrn_reflns_theta_max 25.248
_diffrn_reflns_theta_min 2.258
_exptl_absorpt_coefficient_mu 4.340
_exptl_absorpt_correction_T_max 0.7457
_exptl_absorpt_correction_T_min 0.5910
_exptl_absorpt_correction_type multi-scan
_exptl_absorpt_process_details
'SADABS-2016/2 (Bruker,2016/2) was used for absorption correction. wR2(int) was 0.1145 before and 0.0261 after correction. The Ratio of minimum to maximum transmission is 0.7925. The \l/2 correction factor is Not present.'
_exptl_crystal_colour colourless
_exptl_crystal_colour_primary colourless
_exptl_crystal_density_diffrn 1.770
_exptl_crystal_description rhombohedral
_exptl_crystal_F_000 8968
_exptl_crystal_size_max 0.16
_exptl_crystal_size_mid 0.15
_exptl_crystal_size_min 0.1
_refine_diff_density_max 1.740
_refine_diff_density_min -1.475
_refine_diff_density_rms 0.203
_refine_ls_extinction_method none
_refine_ls_goodness_of_fit_ref 1.049
_refine_ls_hydrogen_treatment constr
_refine_ls_matrix_type full
_refine_ls_number_parameters 984
_refine_ls_number_reflns 15600
_refine_ls_number_restraints 30
_refine_ls_restrained_S_all 1.048
_refine_ls_R_factor_all 0.1324
_refine_ls_R_factor_gt 0.0630
_refine_ls_shift/su_max 0.001
_refine_ls_shift/su_mean 0.000
_refine_ls_structure_factor_coef Fsqd
_refine_ls_weighting_details 'w=1/[\s^2^(Fo^2^)+(0.0274P)^2^+91.6333P] where P=(Fo^2^+2Fc^2^)/3'
_refine_ls_weighting_scheme calc
_refine_ls_wR_factor_gt 0.0945
_refine_ls_wR_factor_ref 0.1127
_reflns_Friedel_coverage 0.000
_reflns_number_gt 9480
_reflns_number_total 15600
_reflns_threshold_expression 'I > 2\s(I)'
_cod_data_source_file d3dt03921h2.cif
_cod_data_source_block q1_a
_cod_depositor_comments 'Adding full bibliography for 7715672--7715682.cif.'
_cod_original_cell_volume 17265(6)
_cod_database_code 7715676
_shelx_shelxl_version_number 2018/3
_shelx_space_group_comment
;
The symmetry employed for this shelxl refinement is uniquely defined
by the following loop, which should always be used as a source of
symmetry information in preference to the above space-group names.
They are only intended as comments.
;
_shelx_estimated_absorpt_t_max 0.671
_shelx_estimated_absorpt_t_min 0.544
_olex2_refinement_description
;
1. Uiso/Uaniso restraints and constraints
C56 \\sim C55 \\sim C013: within 1.7A with sigma of 0.04 and sigma for terminal
atoms of 0.08 within 1.7A
C56 \\sim O4: within 1.7A with sigma of 0.04 and sigma for terminal atoms of
0.08 within 1.7A
Uanis(C013) \\sim Ueq, Uanis(C55) \\sim Ueq: with sigma of 0.1 and sigma for
terminal atoms of 0.2
2.a Secondary CH2 refined with riding coordinates:
 C72(H72A,H72B), C73(H73A,H73B), C71(H71A,H71B)
2.b Aromatic/amide H refined with riding coordinates:
 C55(H55), C54(H54), C70(H70), C12(H12), C40(H40), C11(H11), C2(H2), C76(H76),
 C44(H44), C77(H77), C51(H51), C43(H43), C46(H46), C42(H42), C69(H69), C8(H8),
 C67(H67), C32(H32), C28(H28), C68(H68), C10(H10), C34(H34), C66(H66), C78(H78),
  C41(H41), C80(H80), C50(H50), C22(H22), C48(H48), C9(H9), C37(H37), C36(H36),
 C47(H47), C6(H6), C29(H29), C4(H4), C5(H5), C31(H31), C1A(H1A), C30(H30),
 C35(H35), C38(H38), C81(H81)
2.c Idealised Me refined as rotating group:
 C60(H60A,H60B,H60C), C63(H63A,H63B,H63C), C64(H64A,H64B,H64C), C58(H58A,H58B,
 H58C), C59(H59A,H59B,H59C), C26(H26A,H26B,H26C), C24(H24A,H24B,H24C), C62(H62A,
 H62B,H62C), C14(H14A,H14B,H14C), C25(H25A,H25B,H25C), C16(H16A,H16B,H16C),
 C15(H15A,H15B,H15C)
;
_olex2_submission_special_instructions 'No special instructions were received'

loop_
_space_group_symop_operation_xyz
'x, y, z'
'-x+1/2, -y, z+1/2'
'-x, y+1/2, -z+1/2'
'x+1/2, -y+1/2, -z'
'-x, -y, -z'
'x-1/2, y, -z-1/2'
'x, -y-1/2, z-1/2'
'-x-1/2, y-1/2, z'

loop_
_atom_site_label
_atom_site_type_symbol
_atom_site_fract_x
_atom_site_fract_y
_atom_site_fract_z
_atom_site_U_iso_or_equiv
_atom_site_adp_type
_atom_site_occupancy
_atom_site_site_symmetry_order
_atom_site_calc_flag
_atom_site_refinement_flags_posn
_atom_site_refinement_flags_adp
_atom_site_refinement_flags_occupancy
_atom_site_disorder_assembly
_atom_site_disorder_group
Au1 Au 0.37632(2) 0.28166(2) 0.60816(2) 0.01644(10) Uani 1 1 d . . . . .
Au2 Au 0.28814(2) 0.29590(2) 0.68732(2) 0.01683(10) Uani 1 1 d . . . . .
Sb1 Sb 0.56796(3) 0.59258(3) 0.64802(3) 0.0282(2) Uani 1 1 d . . . . .
Sb2 Sb 0.12386(4) 0.45337(3) 0.41160(3) 0.0437(2) Uani 1 1 d . . . . .
P4 P 0.32113(11) 0.22764(10) 0.73184(9) 0.0142(6) Uani 1 1 d . . . . .
P3 P 0.45732(11) 0.32992(10) 0.63354(9) 0.0152(6) Uani 1 1 d . . . . .
P2 P 0.32298(11) 0.23097(11) 0.55729(9) 0.0175(6) Uani 1 1 d . . . . .
P1 P 0.23897(11) 0.36624(11) 0.65541(9) 0.0175(6) Uani 1 1 d . . . . .
Cl6 Cl 0.66667(18) 0.43590(17) 0.65314(15) 0.0813(13) Uani 1 1 d . . . . .
Cl3 Cl 0.58240(16) 0.24564(19) 0.52767(14) 0.0837(14) Uani 1 1 d . . . . .
Cl4 Cl 0.50445(19) 0.25387(18) 0.45143(14) 0.0892(14) Uani 1 1 d . . . . .
Cl2 Cl 0.1395(2) 0.51189(19) 0.57615(17) 0.1129(18) Uani 1 1 d . . . . .
O3 O 0.4541(3) 0.3711(2) 0.6751(2) 0.0144(16) Uani 1 1 d . . . . .
O4 O 0.3563(2) 0.2520(2) 0.7743(2) 0.0170(16) Uani 1 1 d . U . . .
O2 O 0.2644(2) 0.1977(2) 0.5712(2) 0.0157(16) Uani 1 1 d . . . . .
Cl1 Cl 0.0586(3) 0.4256(3) 0.5836(2) 0.172(3) Uani 1 1 d . . . . .
O1 O 0.1734(3) 0.3445(3) 0.6416(2) 0.0232(18) Uani 1 1 d . . . . .
F4 F 0.6055(3) 0.5716(3) 0.7010(2) 0.051(2) Uani 1 1 d . . . . .
F6 F 0.5017(3) 0.6107(3) 0.6817(2) 0.0437(18) Uani 1 1 d . . . . .
F5 F 0.5975(3) 0.6604(2) 0.6560(3) 0.052(2) Uani 1 1 d . . . . .
F1 F 0.5319(3) 0.6143(3) 0.5957(2) 0.068(2) Uani 1 1 d . . . . .
C55 C 0.4115(4) 0.3109(4) 0.7285(3) 0.015(2) Uani 1 1 d . U . . .
H55 H 0.417504 0.282941 0.708001 0.018 Uiso 1 1 calc R . . . .
C52 C 0.4323(4) 0.3609(4) 0.7180(3) 0.013(2) Uani 1 1 d . . . . .
C7 C 0.2671(4) 0.3959(4) 0.6047(4) 0.021(3) Uani 1 1 d . . . . .
C75 C 0.5198(4) 0.2884(4) 0.6445(3) 0.016(2) Uani 1 1 d . . . . .
C56 C 0.3823(4) 0.3017(4) 0.7681(3) 0.010(2) Uiso 1 1 d . U . . .
C39 C 0.3723(4) 0.1814(4) 0.7067(3) 0.017(2) Uiso 1 1 d . . . . .
F2 F 0.5378(4) 0.5261(3) 0.6401(2) 0.079(3) Uani 1 1 d . . . . .
C1 C 0.2248(4) 0.4192(4) 0.6926(3) 0.018(2) Uani 1 1 d . . . . .
C54 C 0.4040(4) 0.3880(4) 0.7903(3) 0.013(2) Uani 1 1 d . . . . .
H54 H 0.403992 0.414191 0.812879 0.016 Uiso 1 1 calc R . . . .
C70 C 0.4819(4) 0.3520(4) 0.5463(3) 0.022(3) Uani 1 1 d . . . . .
H70 H 0.469378 0.316944 0.541831 0.026 Uiso 1 1 calc R . . . .
C12 C 0.3240(4) 0.4165(4) 0.6065(4) 0.030(3) Uani 1 1 d . . . . .
H12 H 0.347070 0.413636 0.632956 0.036 Uiso 1 1 calc R . . . .
C53 C 0.4298(4) 0.4005(4) 0.7496(3) 0.016(2) Uani 1 1 d . . . . .
C45 C 0.2644(4) 0.1872(4) 0.7562(3) 0.016(2) Uani 1 1 d . . . . .
F3 F 0.6352(3) 0.5750(3) 0.6156(3) 0.079(3) Uani 1 1 d . . . . .
C21 C 0.1719(4) 0.1840(4) 0.6091(3) 0.017(2) Uani 1 1 d . . . . .
C40 C 0.4228(4) 0.1658(4) 0.7299(3) 0.021(3) Uani 1 1 d . . . . .
H40 H 0.432467 0.180997 0.758064 0.025 Uiso 1 1 calc R . . . .
C19 C 0.2135(4) 0.2718(4) 0.6024(3) 0.016(2) Uani 1 1 d . . . . .
C013 C 0.3777(4) 0.3397(4) 0.8008(3) 0.013(2) Uani 1 1 d . U . . .
C20 C 0.2166(4) 0.2177(4) 0.5949(3) 0.017(2) Uani 1 1 d . . . . .
C11 C 0.3462(5) 0.4415(5) 0.5686(5) 0.043(4) Uani 1 1 d . . . . .
H11 H 0.384984 0.455675 0.569348 0.052 Uiso 1 1 calc R . . . .
C57 C 0.3445(4) 0.3313(4) 0.8447(3) 0.017(2) Uani 1 1 d . . . . .
F8 F 0.1695(4) 0.3952(3) 0.4046(3) 0.101(3) Uani 1 1 d . . . . .
Cl5 Cl 0.6874(3) 0.4092(3) 0.56308(19) 0.195(4) Uani 1 1 d . . . . .
C61 C 0.4578(4) 0.4550(4) 0.7416(3) 0.025(3) Uani 1 1 d . . . . .
C27 C 0.3009(4) 0.2682(4) 0.5094(3) 0.026(3) Uani 1 1 d . . . . .
C2 C 0.2624(4) 0.4282(4) 0.7284(4) 0.029(3) Uani 1 1 d . . . . .
H2 H 0.293894 0.404640 0.734236 0.035 Uiso 1 1 calc R . . . .
C76 C 0.5157(4) 0.2347(4) 0.6478(3) 0.023(3) Uani 1 1 d . . . . .
H76 H 0.478131 0.218439 0.646111 0.027 Uiso 1 1 calc R . . . .
C33 C 0.3691(4) 0.1788(4) 0.5367(3) 0.017(2) Uani 1 1 d . . . . .
C18 C 0.1686(4) 0.2910(4) 0.6305(4) 0.022(3) Uani 1 1 d . . . . .
C65 C 0.4815(4) 0.3731(4) 0.5896(3) 0.017(2) Uani 1 1 d . . . . .
C44 C 0.3584(4) 0.1600(4) 0.6656(3) 0.026(3) Uani 1 1 d . . . . .
H44 H 0.324066 0.171111 0.650051 0.031 Uiso 1 1 calc R . . . .
F10 F 0.1812(4) 0.4864(4) 0.4449(3) 0.095(3) Uani 1 1 d . . . . .
C77 C 0.5751(4) 0.3112(4) 0.6469(4) 0.033(3) Uani 1 1 d . . . . .
H77 H 0.578825 0.348081 0.644356 0.039 Uiso 1 1 calc R . . . .
C51 C 0.2746(4) 0.1565(4) 0.7935(3) 0.022(3) Uani 1 1 d . . . . .
H51 H 0.310505 0.159834 0.809730 0.026 Uiso 1 1 calc R . . . .
C43 C 0.3948(5) 0.1220(4) 0.6470(4) 0.032(3) Uani 1 1 d . . . . .
H43 H 0.385661 0.107157 0.618680 0.039 Uiso 1 1 calc R . . . .
C46 C 0.2119(4) 0.1820(4) 0.7328(3) 0.027(3) Uani 1 1 d . . . . .
H46 H 0.205023 0.202799 0.706914 0.032 Uiso 1 1 calc R . . . .
C42 C 0.4443(5) 0.1061(4) 0.6703(4) 0.028(3) Uani 1 1 d . . . . .
H42 H 0.468936 0.079705 0.657838 0.034 Uiso 1 1 calc R . . . .
C69 C 0.5003(5) 0.3817(5) 0.5096(4) 0.033(3) Uani 1 1 d . . . . .
H69 H 0.499175 0.367625 0.480166 0.040 Uiso 1 1 calc R . . . .
F7 F 0.1593(4) 0.4813(3) 0.3600(3) 0.087(3) Uani 1 1 d . . . . .
C60 C 0.3758(5) 0.2876(4) 0.8724(3) 0.034(3) Uani 1 1 d . . . . .
H60A H 0.355361 0.283049 0.901083 0.051 Uiso 1 1 calc GR . . . .
H60B H 0.416888 0.297641 0.877885 0.051 Uiso 1 1 calc GR . . . .
H60C H 0.374717 0.254675 0.855564 0.051 Uiso 1 1 calc GR . . . .
C8 C 0.2342(5) 0.4000(4) 0.5672(4) 0.032(3) Uani 1 1 d . . . . .
H8 H 0.195552 0.385685 0.566439 0.039 Uiso 1 1 calc R . . . .
C67 C 0.5208(4) 0.4525(4) 0.5590(4) 0.028(3) Uani 1 1 d . . . . .
H67 H 0.534324 0.487420 0.563138 0.033 Uiso 1 1 calc R . . . .
C32 C 0.3393(5) 0.3071(5) 0.4938(4) 0.045(4) Uani 1 1 d . . . . .
H32 H 0.373985 0.315459 0.510213 0.054 Uiso 1 1 calc R . . . .
C63 C 0.5236(4) 0.4489(4) 0.7311(4) 0.030(3) Uani 1 1 d . . . . .
H63A H 0.528290 0.430444 0.702491 0.046 Uiso 1 1 calc GR . . . .
H63B H 0.542615 0.428761 0.755010 0.046 Uiso 1 1 calc GR . . . .
H63C H 0.541924 0.483546 0.729000 0.046 Uiso 1 1 calc GR . . . .
C23 C 0.1701(4) 0.1249(4) 0.5988(4) 0.027(3) Uani 1 1 d . . . . .
C17 C 0.1240(4) 0.2598(4) 0.6470(4) 0.025(3) Uani 1 1 d . . . . .
C28 C 0.2502(5) 0.2583(5) 0.4855(4) 0.044(4) Uani 1 1 d . . . . .
H28 H 0.223151 0.232684 0.496023 0.053 Uiso 1 1 calc R . . . .
C64 C 0.4251(4) 0.4833(4) 0.7034(3) 0.027(3) Uani 1 1 d . . . . .
H64A H 0.383962 0.489250 0.712214 0.040 Uiso 1 1 calc GR . . . .
H64B H 0.426244 0.461714 0.676286 0.040 Uiso 1 1 calc GR . . . .
H64C H 0.444228 0.517014 0.697467 0.040 Uiso 1 1 calc GR . . . .
C68 C 0.5201(5) 0.4315(5) 0.5170(4) 0.030(3) Uani 1 1 d . . . . .
H68 H 0.533605 0.451869 0.492403 0.036 Uiso 1 1 calc R . . . .
C10 C 0.3134(6) 0.4460(5) 0.5304(5) 0.053(4) Uani 1 1 d . . . . .
H10 H 0.328972 0.463144 0.504758 0.064 Uiso 1 1 calc R . . . .
C34 C 0.4280(4) 0.1773(4) 0.5463(4) 0.032(3) Uani 1 1 d . . . . .
H34 H 0.444571 0.203220 0.565286 0.039 Uiso 1 1 calc R . . . .
C66 C 0.5021(4) 0.4238(4) 0.5959(4) 0.026(3) Uani 1 1 d . . . . .
H66 H 0.503333 0.438643 0.625132 0.032 Uiso 1 1 calc R . . . .
C78 C 0.5657(5) 0.2042(4) 0.6535(4) 0.032(3) Uani 1 1 d . . . . .
H78 H 0.562169 0.167253 0.655996 0.039 Uiso 1 1 calc R . . . .
C41 C 0.4587(4) 0.1276(4) 0.7110(4) 0.027(3) Uani 1 1 d . . . . .
H41 H 0.493255 0.116404 0.726225 0.032 Uiso 1 1 calc R . . . .
C80 C 0.6250(5) 0.2809(5) 0.6531(4) 0.046(3) Uani 1 1 d . . . . .
H80 H 0.662632 0.297132 0.655542 0.055 Uiso 1 1 calc R . . . .
C58 C 0.2798(4) 0.3156(4) 0.8370(3) 0.029(3) Uani 1 1 d . . . . .
H58A H 0.260842 0.341296 0.817281 0.043 Uiso 1 1 calc GR . . . .
H58B H 0.259005 0.314486 0.865752 0.043 Uiso 1 1 calc GR . . . .
H58C H 0.278292 0.280949 0.822869 0.043 Uiso 1 1 calc GR . . . .
C50 C 0.2321(4) 0.1207(4) 0.8072(4) 0.030(3) Uani 1 1 d . . . . .
H50 H 0.239254 0.099179 0.832647 0.036 Uiso 1 1 calc R . . . .
C22 C 0.1264(4) 0.2076(4) 0.6353(3) 0.026(3) Uani 1 1 d . . . . .
H22 H 0.095350 0.185694 0.645444 0.031 Uiso 1 1 calc R . . . .
F9 F 0.0669(4) 0.4233(3) 0.3768(4) 0.136(5) Uani 1 1 d . . . . .
C48 C 0.1793(5) 0.1161(4) 0.7840(4) 0.032(3) Uani 1 1 d . . . . .
H48 H 0.149948 0.091921 0.793452 0.038 Uiso 1 1 calc R . . . .
C9 C 0.2569(6) 0.4251(5) 0.5296(4) 0.052(4) Uani 1 1 d . . . . .
H9 H 0.233578 0.427997 0.503281 0.062 Uiso 1 1 calc R . . . .
C59 C 0.3446(5) 0.3802(4) 0.8743(3) 0.039(3) Uani 1 1 d . . . . .
H59A H 0.329955 0.410138 0.857024 0.059 Uiso 1 1 calc GR . . . .
H59B H 0.384946 0.387426 0.884508 0.059 Uiso 1 1 calc GR . . . .
H59C H 0.319063 0.374474 0.900350 0.059 Uiso 1 1 calc GR . . . .
C13 C 0.0763(4) 0.2826(4) 0.6789(4) 0.034(3) Uani 1 1 d . . . . .
C26 C 0.2265(4) 0.0978(4) 0.6163(4) 0.036(3) Uani 1 1 d . . . . .
H26A H 0.223532 0.059998 0.611333 0.054 Uiso 1 1 calc GR . . . .
H26B H 0.230956 0.104758 0.648443 0.054 Uiso 1 1 calc GR . . . .
H26C H 0.260952 0.111516 0.600214 0.054 Uiso 1 1 calc GR . . . .
C24 C 0.1174(4) 0.0970(4) 0.6185(4) 0.036(3) Uani 1 1 d . . . . .
H24A H 0.081060 0.114275 0.608422 0.054 Uiso 1 1 calc GR . . . .
H24B H 0.119504 0.098282 0.651298 0.054 Uiso 1 1 calc GR . . . .
H24C H 0.117272 0.060493 0.608540 0.054 Uiso 1 1 calc GR . . . .
C37 C 0.3445(5) 0.1413(5) 0.5087(4) 0.045(4) Uani 1 1 d . . . . .
H37 H 0.303627 0.142597 0.501847 0.054 Uiso 1 1 calc R . . . .
C36 C 0.4398(6) 0.1024(5) 0.5015(4) 0.048(4) Uani 1 1 d . . . . .
H36 H 0.464493 0.076039 0.489125 0.057 Uiso 1 1 calc R . . . .
F12 F 0.0777(4) 0.5133(4) 0.4155(5) 0.147(5) Uani 1 1 d . . . . .
C62 C 0.4534(5) 0.4896(4) 0.7835(4) 0.046(4) Uani 1 1 d . . . . .
H62A H 0.474007 0.472671 0.808484 0.069 Uiso 1 1 calc GR . . . .
H62B H 0.411740 0.494530 0.791427 0.069 Uiso 1 1 calc GR . . . .
H62C H 0.471464 0.523725 0.777456 0.069 Uiso 1 1 calc GR . . . .
C47 C 0.1701(5) 0.1473(5) 0.7467(4) 0.035(3) Uani 1 1 d . . . . .
H47 H 0.134043 0.144556 0.730528 0.042 Uiso 1 1 calc R . . . .
C14 C 0.0298(5) 0.2401(5) 0.6894(5) 0.053(4) Uani 1 1 d . . . . .
H14A H 0.011369 0.228370 0.661449 0.080 Uiso 1 1 calc GR . . . .
H14B H -0.000509 0.254714 0.709284 0.080 Uiso 1 1 calc GR . . . .
H14C H 0.048911 0.210356 0.704198 0.080 Uiso 1 1 calc GR . . . .
C6 C 0.1780(5) 0.4551(4) 0.6850(4) 0.034(3) Uani 1 1 d . . . . .
H6 H 0.152006 0.450484 0.660280 0.041 Uiso 1 1 calc R . . . .
C29 C 0.2382(5) 0.2849(6) 0.4465(4) 0.060(5) Uani 1 1 d . . . . .
H29 H 0.203635 0.277190 0.429649 0.071 Uiso 1 1 calc R . . . .
C25 C 0.1665(5) 0.1181(4) 0.5472(4) 0.036(3) Uani 1 1 d . . . . .
H25A H 0.128362 0.131051 0.536419 0.055 Uiso 1 1 calc GR . . . .
H25B H 0.170557 0.080953 0.539588 0.055 Uiso 1 1 calc GR . . . .
H25C H 0.198410 0.137993 0.532946 0.055 Uiso 1 1 calc GR . . . .
C4 C 0.2082(5) 0.5053(5) 0.7471(4) 0.038(3) Uani 1 1 d . . . . .
H4 H 0.202970 0.535330 0.765468 0.046 Uiso 1 1 calc R . . . .
C16 C 0.1041(5) 0.2995(5) 0.7232(4) 0.053(4) Uani 1 1 d . . . . .
H16A H 0.073683 0.314435 0.742733 0.079 Uiso 1 1 calc GR . . . .
H16B H 0.134673 0.325785 0.717478 0.079 Uiso 1 1 calc GR . . . .
H16C H 0.121915 0.269011 0.737975 0.079 Uiso 1 1 calc GR . . . .
C5 C 0.2544(5) 0.4712(5) 0.7554(4) 0.047(4) Uani 1 1 d . . . . .
H5 H 0.280496 0.477507 0.779756 0.056 Uiso 1 1 calc R . . . .
C31 C 0.3267(6) 0.3332(5) 0.4544(4) 0.056(4) Uani 1 1 d . . . . .
H31 H 0.353357 0.358613 0.442964 0.067 Uiso 1 1 calc R . . . .
C15 C 0.0448(5) 0.3287(4) 0.6583(4) 0.047(4) Uani 1 1 d . . . . .
H15A H 0.073457 0.356202 0.651115 0.070 Uiso 1 1 calc GR . . . .
H15B H 0.015604 0.342415 0.679540 0.070 Uiso 1 1 calc GR . . . .
H15C H 0.024729 0.317569 0.630777 0.070 Uiso 1 1 calc GR . . . .
C1A C 0.1709(5) 0.4959(5) 0.7133(4) 0.040(3) Uani 1 1 d . . . . .
H1A H 0.138343 0.518722 0.708978 0.049 Uiso 1 1 calc R . . . .
C30 C 0.2764(6) 0.3224(6) 0.4324(4) 0.056(4) Uani 1 1 d . . . . .
H30 H 0.267294 0.341664 0.406108 0.067 Uiso 1 1 calc R . . . .
C35 C 0.4637(6) 0.1390(5) 0.5290(5) 0.051(4) Uani 1 1 d . . . . .
H35 H 0.504592 0.138113 0.536122 0.061 Uiso 1 1 calc R . . . .
C38 C 0.3789(6) 0.1024(5) 0.4909(5) 0.059(4) Uani 1 1 d . . . . .
H38 H 0.362449 0.076229 0.471965 0.071 Uiso 1 1 calc R . . . .
C81 C 0.6201(5) 0.2274(5) 0.6556(4) 0.044(4) Uani 1 1 d . . . . .
H81 H 0.654530 0.206474 0.658819 0.053 Uiso 1 1 calc R . . . .
F11 F 0.0921(5) 0.4270(4) 0.4615(4) 0.142(5) Uani 1 1 d . . . . .
C72 C 0.5698(6) 0.2267(6) 0.4725(5) 0.082(5) Uani 1 1 d . . . . .
H72A H 0.567343 0.188087 0.470914 0.099 Uiso 1 1 calc R . . . .
H72B H 0.603397 0.238071 0.453604 0.099 Uiso 1 1 calc R . . . .
C73 C 0.0686(7) 0.4851(6) 0.5590(7) 0.118(8) Uani 1 1 d . . . . .
H73A H 0.036487 0.509120 0.568086 0.142 Uiso 1 1 calc R . . . .
H73B H 0.067489 0.481325 0.525995 0.142 Uiso 1 1 calc R . . . .
C71 C 0.6910(7) 0.4564(6) 0.6026(5) 0.088(6) Uani 1 1 d . . . . .
H71A H 0.732395 0.468305 0.605569 0.106 Uiso 1 1 calc R . . . .
H71B H 0.666998 0.486692 0.592864 0.106 Uiso 1 1 calc R . . . .

loop_
_atom_site_aniso_label
_atom_site_aniso_U_11
_atom_site_aniso_U_22
_atom_site_aniso_U_33
_atom_site_aniso_U_23
_atom_site_aniso_U_13
_atom_site_aniso_U_12
Au1 0.01511(19) 0.0161(2) 0.0181(2) -0.00121(19) -0.00016(18) -0.00226(19)
Au2 0.01523(19) 0.0143(2) 0.0209(2) 0.00133(19) 0.00041(18) 0.00167(19)
Sb1 0.0331(4) 0.0206(5) 0.0310(5) 0.0033(4) 0.0006(4) -0.0081(4)
Sb2 0.0331(5) 0.0459(6) 0.0521(6) -0.0241(5) -0.0096(4) 0.0057(5)
P4 0.0159(13) 0.0107(16) 0.0161(15) -0.0006(12) 0.0001(11) -0.0012(12)
P3 0.0158(14) 0.0130(16) 0.0169(15) -0.0013(12) 0.0019(12) 0.0006(12)
P2 0.0141(14) 0.0200(17) 0.0185(15) -0.0006(13) 0.0004(12) -0.0022(12)
P1 0.0143(14) 0.0155(17) 0.0226(16) -0.0033(13) -0.0028(12) 0.0022(12)
Cl6 0.082(3) 0.094(4) 0.068(3) -0.010(3) -0.002(2) -0.001(2)
Cl3 0.055(2) 0.124(4) 0.072(3) -0.014(3) 0.000(2) 0.019(2)
Cl4 0.096(3) 0.105(4) 0.066(3) -0.031(3) -0.008(2) 0.004(3)
Cl2 0.163(5) 0.077(4) 0.099(4) -0.012(3) -0.037(4) 0.026(3)
O3 0.017(4) 0.013(4) 0.013(4) -0.001(3) 0.006(3) -0.001(3)
O4 0.016(4) 0.014(4) 0.020(4) -0.002(3) -0.003(3) -0.001(3)
O2 0.016(3) 0.016(4) 0.016(4) -0.008(3) 0.001(3) -0.005(3)
Cl1 0.141(5) 0.185(7) 0.190(7) 0.102(6) -0.072(5) -0.041(5)
O1 0.012(4) 0.020(5) 0.038(5) -0.006(4) -0.005(3) -0.001(3)
F4 0.054(4) 0.043(5) 0.054(5) 0.014(4) -0.007(4) 0.005(4)
F6 0.036(4) 0.059(5) 0.036(4) 0.004(4) 0.000(3) 0.004(3)
F5 0.048(4) 0.021(4) 0.086(6) 0.011(4) -0.019(4) -0.008(3)
F1 0.061(5) 0.120(7) 0.025(4) 0.015(4) -0.009(4) -0.022(5)
C55 0.009(5) 0.013(6) 0.022(6) -0.002(5) -0.007(4) 0.008(4)
C52 0.005(5) 0.014(6) 0.018(6) -0.001(5) -0.002(4) 0.003(4)
C7 0.018(6) 0.015(6) 0.029(7) 0.005(5) 0.000(5) 0.007(5)
C75 0.014(5) 0.013(7) 0.023(6) 0.008(5) -0.005(4) -0.004(5)
F2 0.150(8) 0.045(5) 0.044(5) -0.022(4) 0.032(5) -0.070(5)
C1 0.010(5) 0.019(6) 0.025(6) -0.003(5) 0.003(5) 0.000(4)
C54 0.023(6) 0.004(6) 0.013(6) -0.001(4) -0.006(5) -0.003(5)
C70 0.014(6) 0.020(7) 0.032(7) -0.004(5) 0.004(5) -0.008(5)
C12 0.029(7) 0.026(7) 0.034(7) 0.006(6) 0.004(6) 0.010(5)
C53 0.018(5) 0.008(6) 0.023(6) -0.004(5) -0.006(5) -0.006(5)
C45 0.013(5) 0.009(6) 0.026(6) 0.003(5) 0.015(5) 0.001(4)
F3 0.088(6) 0.052(5) 0.097(7) 0.026(5) 0.056(5) 0.020(5)
C21 0.011(5) 0.029(7) 0.010(5) 0.002(5) -0.004(4) -0.006(5)
C40 0.024(6) 0.023(7) 0.016(6) 0.006(5) 0.003(5) 0.001(5)
C19 0.018(5) 0.009(6) 0.021(6) 0.000(5) -0.010(5) 0.002(5)
C013 0.012(5) 0.013(6) 0.013(5) -0.006(4) 0.001(4) 0.002(5)
C20 0.014(5) 0.028(7) 0.010(5) -0.007(5) 0.001(4) -0.004(5)
C11 0.038(8) 0.031(8) 0.060(10) 0.013(7) 0.013(7) 0.001(6)
C57 0.020(6) 0.018(6) 0.012(6) -0.002(5) -0.002(4) 0.007(5)
F8 0.115(7) 0.087(7) 0.102(8) 0.038(6) 0.030(6) 0.063(6)
Cl5 0.136(5) 0.364(11) 0.084(4) -0.116(6) -0.050(4) 0.116(6)
C61 0.020(6) 0.033(7) 0.021(7) -0.001(5) 0.002(5) -0.003(5)
C27 0.020(6) 0.035(8) 0.022(6) -0.009(5) -0.004(5) -0.001(5)
C2 0.020(6) 0.026(7) 0.042(8) -0.007(6) -0.005(6) 0.012(5)
C76 0.019(6) 0.019(7) 0.030(7) -0.002(5) 0.002(5) -0.002(5)
C33 0.019(6) 0.028(7) 0.004(5) 0.007(5) 0.001(4) 0.008(5)
C18 0.019(5) 0.010(7) 0.038(7) -0.010(5) -0.004(5) 0.002(5)
C65 0.012(5) 0.017(7) 0.023(6) 0.005(5) -0.003(5) 0.002(5)
C44 0.032(7) 0.023(7) 0.021(6) 0.000(5) -0.007(5) -0.001(5)
F10 0.083(6) 0.138(9) 0.064(6) 0.009(6) -0.036(5) -0.038(6)
C77 0.023(6) 0.015(7) 0.060(9) 0.008(6) -0.010(6) -0.004(5)
C51 0.018(6) 0.018(7) 0.029(7) -0.001(5) -0.002(5) 0.000(5)
C43 0.049(8) 0.024(7) 0.024(7) 0.002(6) 0.022(6) 0.006(6)
C46 0.024(6) 0.033(7) 0.025(6) -0.001(5) 0.003(5) -0.013(6)
C42 0.038(7) 0.012(7) 0.035(7) -0.001(6) 0.017(6) 0.007(6)
C69 0.040(7) 0.041(8) 0.019(7) -0.003(6) 0.013(6) -0.006(6)
F7 0.159(9) 0.055(6) 0.047(6) 0.004(4) -0.016(6) 0.009(6)
C60 0.037(6) 0.043(8) 0.022(6) -0.003(6) 0.016(5) -0.009(6)
C8 0.029(6) 0.033(8) 0.035(8) -0.003(6) -0.011(6) 0.013(6)
C67 0.028(6) 0.016(7) 0.038(8) 0.006(6) 0.013(6) -0.001(5)
C32 0.050(8) 0.039(9) 0.044(9) 0.014(7) -0.009(7) -0.011(7)
C63 0.032(7) 0.021(7) 0.038(8) 0.009(6) -0.004(6) -0.010(6)
C23 0.024(6) 0.019(7) 0.038(8) -0.006(6) 0.010(5) -0.006(5)
C17 0.010(5) 0.029(7) 0.036(7) 0.005(6) 0.005(5) 0.002(5)
C28 0.029(7) 0.083(11) 0.021(7) 0.010(7) -0.009(6) -0.011(7)
C64 0.024(6) 0.020(7) 0.036(7) 0.001(5) 0.007(5) -0.003(5)
C68 0.040(7) 0.031(8) 0.019(7) 0.007(6) 0.011(5) 0.005(6)
C10 0.073(10) 0.041(9) 0.046(10) 0.025(7) 0.025(8) 0.017(8)
C34 0.021(6) 0.018(7) 0.058(9) -0.012(6) 0.012(6) 0.006(5)
C66 0.036(7) 0.020(7) 0.023(7) 0.004(5) -0.008(5) -0.003(6)
C78 0.042(7) 0.016(7) 0.039(7) 0.016(6) 0.016(6) 0.013(6)
C41 0.021(6) 0.017(7) 0.043(8) 0.010(6) 0.006(6) 0.011(5)
C80 0.012(6) 0.052(9) 0.072(10) 0.017(8) -0.004(6) -0.008(6)
C58 0.015(6) 0.043(8) 0.028(7) -0.002(6) 0.010(5) 0.000(5)
C50 0.017(6) 0.028(7) 0.045(8) 0.013(6) 0.015(6) 0.005(5)
C22 0.021(6) 0.018(7) 0.040(7) -0.005(5) 0.000(5) -0.005(6)
F9 0.127(8) 0.061(7) 0.220(13) -0.046(7) -0.110(9) -0.008(6)
C48 0.019(6) 0.035(8) 0.041(8) -0.012(6) 0.018(6) -0.013(6)
C9 0.062(10) 0.057(10) 0.036(9) 0.021(7) -0.007(7) 0.006(8)
C59 0.066(9) 0.042(8) 0.010(6) -0.004(6) 0.016(6) -0.018(7)
C13 0.026(6) 0.026(8) 0.049(8) -0.015(6) 0.012(6) -0.009(6)
C26 0.042(7) 0.019(7) 0.047(8) -0.012(6) 0.002(6) -0.004(6)
C24 0.030(7) 0.023(7) 0.056(9) -0.019(6) 0.012(6) -0.020(6)
C37 0.040(8) 0.052(9) 0.042(9) -0.029(7) -0.020(6) 0.011(7)
C36 0.063(10) 0.039(9) 0.041(9) -0.005(7) 0.028(7) 0.022(8)
F12 0.075(6) 0.069(7) 0.296(16) -0.092(9) 0.003(8) 0.016(6)
C62 0.080(10) 0.030(8) 0.028(8) -0.005(6) 0.012(7) -0.017(7)
C47 0.021(6) 0.053(9) 0.030(7) -0.010(7) 0.005(5) -0.015(6)
C14 0.041(7) 0.036(8) 0.082(11) -0.017(8) 0.042(8) 0.002(6)
C6 0.035(7) 0.035(8) 0.032(7) -0.003(6) -0.010(6) 0.009(6)
C29 0.026(7) 0.132(15) 0.021(7) 0.005(9) -0.015(6) 0.016(9)
C25 0.045(8) 0.027(8) 0.037(8) -0.022(6) 0.005(6) -0.020(6)
C4 0.047(8) 0.030(8) 0.038(8) -0.025(6) 0.009(7) 0.003(7)
C16 0.043(8) 0.057(10) 0.057(10) -0.021(8) 0.030(7) -0.004(7)
C5 0.033(7) 0.053(10) 0.055(9) -0.036(8) 0.005(7) -0.007(7)
C31 0.068(10) 0.058(11) 0.041(9) 0.028(8) 0.002(8) 0.008(8)
C15 0.027(7) 0.035(8) 0.079(11) -0.026(8) 0.001(7) 0.009(6)
C1A 0.042(8) 0.027(8) 0.052(9) -0.012(7) 0.004(7) 0.017(6)
C30 0.045(9) 0.090(12) 0.033(8) 0.025(8) -0.001(7) 0.031(8)
C35 0.040(8) 0.046(10) 0.066(11) -0.004(8) 0.012(7) -0.002(7)
C38 0.065(10) 0.051(10) 0.062(10) -0.032(8) -0.007(8) 0.002(9)
C81 0.020(6) 0.052(10) 0.060(9) 0.023(7) 0.018(6) 0.012(7)
F11 0.150(9) 0.162(11) 0.114(9) -0.054(8) 0.074(8) -0.082(8)
C72 0.077(11) 0.084(13) 0.086(13) -0.012(10) 0.045(10) 0.006(10)
C73 0.128(16) 0.054(12) 0.17(2) 0.032(13) -0.088(15) -0.024(11)
C71 0.094(13) 0.090(14) 0.081(13) 0.040(11) 0.024(10) 0.044(10)

loop_
_atom_type_symbol
_atom_type_description
_atom_type_scat_dispersion_real
_atom_type_scat_dispersion_imag
_atom_type_scat_source
C C 0.0033 0.0016 'International Tables Vol C Tables 4.2.6.8 and 6.1.1.4'
H H 0.0000 0.0000 'International Tables Vol C Tables 4.2.6.8 and 6.1.1.4'
Au Au -2.0133 8.8022 'International Tables Vol C Tables 4.2.6.8 and 6.1.1.4'
Cl Cl 0.1484 0.1585 'International Tables Vol C Tables 4.2.6.8 and 6.1.1.4'
F F 0.0171 0.0103 'International Tables Vol C Tables 4.2.6.8 and 6.1.1.4'
O O 0.0106 0.0060 'International Tables Vol C Tables 4.2.6.8 and 6.1.1.4'
P P 0.1023 0.0942 'International Tables Vol C Tables 4.2.6.8 and 6.1.1.4'
Sb Sb -0.5866 1.5461 'International Tables Vol C Tables 4.2.6.8 and 6.1.1.4'

loop_
_geom_angle_atom_site_label_1
_geom_angle_atom_site_label_2
_geom_angle_atom_site_label_3
_geom_angle
_geom_angle_site_symmetry_1
_geom_angle_site_symmetry_3
_geom_angle_publ_flag
P3 Au1 Au2 101.34(7) . . ?
P2 Au1 Au2 103.04(7) . . ?
P2 Au1 P3 155.59(9) . . ?
P4 Au2 Au1 98.03(6) . . ?
P4 Au2 P1 166.91(9) . . ?
P1 Au2 Au1 95.03(7) . . ?
F4 Sb1 F5 89.7(3) . . ?
F6 Sb1 F4 89.0(3) . . ?
F6 Sb1 F5 89.4(3) . . ?
F1 Sb1 F4 178.9(3) . . ?
F1 Sb1 F6 91.4(3) . . ?
F1 Sb1 F5 89.3(3) . . ?
F1 Sb1 F3 89.7(4) . . ?
F2 Sb1 F4 90.8(3) . . ?
F2 Sb1 F6 90.0(3) . . ?
F2 Sb1 F5 179.2(4) . . ?
F2 Sb1 F1 90.3(4) . . ?
F2 Sb1 F3 90.8(4) . . ?
F3 Sb1 F4 89.9(3) . . ?
F3 Sb1 F6 178.6(4) . . ?
F3 Sb1 F5 89.8(3) . . ?
F8 Sb2 F10 92.0(5) . . ?
F8 Sb2 F7 88.5(4) . . ?
F8 Sb2 F9 89.5(4) . . ?
F8 Sb2 F12 177.0(5) . . ?
F10 Sb2 F7 88.1(4) . . ?
F10 Sb2 F12 89.2(4) . . ?
F9 Sb2 F10 177.3(5) . . ?
F9 Sb2 F7 89.8(5) . . ?
F9 Sb2 F12 89.1(4) . . ?
F12 Sb2 F7 88.8(5) . . ?
F11 Sb2 F8 91.0(5) . . ?
F11 Sb2 F10 90.4(4) . . ?
F11 Sb2 F7 178.4(5) . . ?
F11 Sb2 F9 91.7(5) . . ?
F11 Sb2 F12 91.8(6) . . ?
O4 P4 Au2 108.5(3) . . ?
O4 P4 C39 104.9(4) . . ?
O4 P4 C45 104.8(4) . . ?
C39 P4 Au2 117.3(3) . . ?
C45 P4 Au2 115.6(3) . . ?
C45 P4 C39 104.4(4) . . ?
O3 P3 Au1 123.6(2) . . ?
O3 P3 C75 106.1(4) . . ?
O3 P3 C65 99.9(4) . . ?
C75 P3 Au1 111.4(3) . . ?
C65 P3 Au1 109.1(3) . . ?
C65 P3 C75 104.7(4) . . ?
O2 P2 Au1 123.1(3) . . ?
O2 P2 C27 104.7(4) . . ?
O2 P2 C33 99.9(4) . . ?
C27 P2 Au1 111.7(4) . . ?
C27 P2 C33 106.5(5) . . ?
C33 P2 Au1 109.4(3) . . ?
O1 P1 Au2 106.0(3) . . ?
O1 P1 C7 104.6(4) . . ?
O1 P1 C1 104.5(4) . . ?
C7 P1 Au2 119.9(3) . . ?
C1 P1 Au2 114.9(3) . . ?
C1 P1 C7 105.5(5) . . ?
C52 O3 P3 126.4(6) . . ?
C56 O4 P4 116.7(6) . . ?
C20 O2 P2 124.8(6) . . ?
C18 O1 P1 117.1(6) . . ?
C52 C55 H55 119.7 . . ?
C56 C55 H55 119.7 . . ?
C56 C55 C52 120.7(9) . . ?
C55 C52 O3 119.7(8) . . ?
C53 C52 O3 120.1(9) . . ?
C53 C52 C55 120.2(9) . . ?
C12 C7 P1 116.9(8) . . ?
C8 C7 P1 122.1(8) . . ?
C8 C7 C12 120.9(10) . . ?
C76 C75 P3 123.2(7) . . ?
C76 C75 C77 118.3(9) . . ?
C77 C75 P3 118.3(8) . . ?
C55 C56 O4 117.7(8) . . ?
C55 C56 C013 121.6(9) . . ?
C013 C56 O4 120.6(8) . . ?
C40 C39 P4 120.3(8) . . ?
C44 C39 P4 118.7(8) . . ?
C44 C39 C40 120.9(9) . . ?
C2 C1 P1 119.7(7) . . ?
C2 C1 C6 118.3(10) . . ?
C6 C1 P1 121.8(8) . . ?
C53 C54 H54 117.4 . . ?
C53 C54 C013 125.3(9) . . ?
C013 C54 H54 117.4 . . ?
C65 C70 H70 119.4 . . ?
C69 C70 H70 119.4 . . ?
C69 C70 C65 121.2(10) . . ?
C7 C12 H12 120.7 . . ?
C11 C12 C7 118.5(11) . . ?
C11 C12 H12 120.7 . . ?
C52 C53 C61 122.4(9) . . ?
C54 C53 C52 116.4(9) . . ?
C54 C53 C61 121.1(9) . . ?
C51 C45 P4 122.1(8) . . ?
C51 C45 C46 119.6(9) . . ?
C46 C45 P4 117.7(8) . . ?
C20 C21 C23 124.3(9) . . ?
C20 C21 C22 115.4(9) . . ?
C22 C21 C23 120.3(8) . . ?
C39 C40 H40 120.7 . . ?
C41 C40 C39 118.6(10) . . ?
C41 C40 H40 120.7 . . ?
C20 C19 C18 118.2(9) . . ?
C56 C013 C54 115.3(8) . . ?
C56 C013 C57 123.0(9) . . ?
C54 C013 C57 121.7(8) . . ?
O2 C20 C21 119.5(9) . . ?
O2 C20 C19 118.8(8) . . ?
C21 C20 C19 121.6(9) . . ?
C12 C11 H11 119.4 . . ?
C10 C11 C12 121.2(12) . . ?
C10 C11 H11 119.4 . . ?
C013 C57 C60 109.4(7) . . ?
C013 C57 C58 112.1(8) . . ?
C013 C57 C59 112.3(8) . . ?
C58 C57 C60 109.0(8) . . ?
C59 C57 C60 106.2(8) . . ?
C59 C57 C58 107.5(8) . . ?
C63 C61 C53 109.8(9) . . ?
C63 C61 C64 111.5(8) . . ?
C63 C61 C62 106.9(9) . . ?
C64 C61 C53 109.8(8) . . ?
C62 C61 C53 111.3(9) . . ?
C62 C61 C64 107.5(9) . . ?
C32 C27 P2 118.0(8) . . ?
C28 C27 P2 123.4(9) . . ?
C28 C27 C32 118.5(11) . . ?
C1 C2 H2 119.9 . . ?
C5 C2 C1 120.3(10) . . ?
C5 C2 H2 119.9 . . ?
C75 C76 H76 119.5 . . ?
C75 C76 C78 121.0(9) . . ?
C78 C76 H76 119.5 . . ?
C34 C33 P2 121.1(8) . . ?
C34 C33 C37 119.8(10) . . ?
C37 C33 P2 119.0(8) . . ?
C19 C18 O1 115.0(8) . . ?
C17 C18 O1 122.1(9) . . ?
C17 C18 C19 122.9(9) . . ?
C70 C65 P3 116.1(8) . . ?
C66 C65 P3 125.1(8) . . ?
C66 C65 C70 118.8(10) . . ?
C39 C44 H44 120.1 . . ?
C39 C44 C43 119.8(10) . . ?
C43 C44 H44 120.1 . . ?
C75 C77 H77 119.6 . . ?
C80 C77 C75 120.9(10) . . ?
C80 C77 H77 119.6 . . ?
C45 C51 H51 120.1 . . ?
C45 C51 C50 119.7(10) . . ?
C50 C51 H51 120.1 . . ?
C44 C43 H43 120.4 . . ?
C42 C43 C44 119.2(11) . . ?
C42 C43 H43 120.4 . . ?
C45 C46 H46 119.7 . . ?
C47 C46 C45 120.5(10) . . ?
C47 C46 H46 119.7 . . ?
C43 C42 H42 119.4 . . ?
C41 C42 C43 121.2(10) . . ?
C41 C42 H42 119.4 . . ?
C70 C69 H69 120.7 . . ?
C68 C69 C70 118.5(11) . . ?
C68 C69 H69 120.7 . . ?
C57 C60 H60A 109.5 . . ?
C57 C60 H60B 109.5 . . ?
C57 C60 H60C 109.5 . . ?
H60A C60 H60B 109.5 . . ?
H60A C60 H60C 109.5 . . ?
H60B C60 H60C 109.5 . . ?
C7 C8 H8 120.0 . . ?
C7 C8 C9 120.0(11) . . ?
C9 C8 H8 120.0 . . ?
C68 C67 H67 119.5 . . ?
C68 C67 C66 121.1(11) . . ?
C66 C67 H67 119.5 . . ?
C27 C32 H32 120.1 . . ?
C31 C32 C27 119.8(12) . . ?
C31 C32 H32 120.1 . . ?
C61 C63 H63A 109.5 . . ?
C61 C63 H63B 109.5 . . ?
C61 C63 H63C 109.5 . . ?
H63A C63 H63B 109.5 . . ?
H63A C63 H63C 109.5 . . ?
H63B C63 H63C 109.5 . . ?
C21 C23 C26 110.5(8) . . ?
C21 C23 C25 108.0(9) . . ?
C26 C23 C25 109.1(9) . . ?
C24 C23 C21 113.9(8) . . ?
C24 C23 C26 108.2(9) . . ?
C24 C23 C25 106.9(9) . . ?
C18 C17 C13 120.8(9) . . ?
C22 C17 C18 116.0(9) . . ?
C22 C17 C13 123.1(9) . . ?
C27 C28 H28 119.5 . . ?
C29 C28 C27 120.9(12) . . ?
C29 C28 H28 119.5 . . ?
C61 C64 H64A 109.5 . . ?
C61 C64 H64B 109.5 . . ?
C61 C64 H64C 109.5 . . ?
H64A C64 H64B 109.5 . . ?
H64A C64 H64C 109.5 . . ?
H64B C64 H64C 109.5 . . ?
C69 C68 H68 119.4 . . ?
C67 C68 C69 121.2(11) . . ?
C67 C68 H68 119.4 . . ?
C11 C10 H10 120.5 . . ?
C11 C10 C9 119.0(12) . . ?
C9 C10 H10 120.5 . . ?
C33 C34 H34 119.3 . . ?
C33 C34 C35 121.3(11) . . ?
C35 C34 H34 119.3 . . ?
C65 C66 H66 120.4 . . ?
C67 C66 C65 119.2(10) . . ?
C67 C66 H66 120.4 . . ?
C76 C78 H78 120.1 . . ?
C81 C78 C76 119.8(10) . . ?
C81 C78 H78 120.1 . . ?
C40 C41 H41 119.9 . . ?
C42 C41 C40 120.2(10) . . ?
C42 C41 H41 119.9 . . ?
C77 C80 H80 120.1 . . ?
C81 C80 C77 119.8(11) . . ?
C81 C80 H80 120.1 . . ?
C57 C58 H58A 109.5 . . ?
C57 C58 H58B 109.5 . . ?
C57 C58 H58C 109.5 . . ?
H58A C58 H58B 109.5 . . ?
H58A C58 H58C 109.5 . . ?
H58B C58 H58C 109.5 . . ?
C51 C50 H50 119.8 . . ?
C48 C50 C51 120.4(11) . . ?
C48 C50 H50 119.8 . . ?
C21 C22 H22 117.4 . . ?
C17 C22 C21 125.2(9) . . ?
C17 C22 H22 117.4 . . ?
C50 C48 H48 120.6 . . ?
C47 C48 C50 118.9(10) . . ?
C47 C48 H48 120.6 . . ?
C8 C9 H9 119.8 . . ?
C10 C9 C8 120.4(12) . . ?
C10 C9 H9 119.8 . . ?
C57 C59 H59A 109.5 . . ?
C57 C59 H59B 109.5 . . ?
C57 C59 H59C 109.5 . . ?
H59A C59 H59B 109.5 . . ?
H59A C59 H59C 109.5 . . ?
H59B C59 H59C 109.5 . . ?
C14 C13 C17 109.6(9) . . ?
C16 C13 C17 110.5(9) . . ?
C16 C13 C14 107.8(10) . . ?
C15 C13 C17 111.8(10) . . ?
C15 C13 C14 107.9(9) . . ?
C15 C13 C16 109.1(10) . . ?
C23 C26 H26A 109.5 . . ?
C23 C26 H26B 109.5 . . ?
C23 C26 H26C 109.5 . . ?
H26A C26 H26B 109.5 . . ?
H26A C26 H26C 109.5 . . ?
H26B C26 H26C 109.5 . . ?
C23 C24 H24A 109.5 . . ?
C23 C24 H24B 109.5 . . ?
C23 C24 H24C 109.5 . . ?
H24A C24 H24B 109.5 . . ?
H24A C24 H24C 109.5 . . ?
H24B C24 H24C 109.5 . . ?
C33 C37 H37 119.8 . . ?
C38 C37 C33 120.5(11) . . ?
C38 C37 H37 119.8 . . ?
C35 C36 H36 119.1 . . ?
C35 C36 C38 121.7(12) . . ?
C38 C36 H36 119.1 . . ?
C61 C62 H62A 109.5 . . ?
C61 C62 H62B 109.5 . . ?
C61 C62 H62C 109.5 . . ?
H62A C62 H62B 109.5 . . ?
H62A C62 H62C 109.5 . . ?
H62B C62 H62C 109.5 . . ?
C46 C47 C48 120.9(11) . . ?
C46 C47 H47 119.5 . . ?
C48 C47 H47 119.5 . . ?
C13 C14 H14A 109.5 . . ?
C13 C14 H14B 109.5 . . ?
C13 C14 H14C 109.5 . . ?
H14A C14 H14B 109.5 . . ?
H14A C14 H14C 109.5 . . ?
H14B C14 H14C 109.5 . . ?
C1 C6 H6 120.4 . . ?
C1A C6 C1 119.1(11) . . ?
C1A C6 H6 120.4 . . ?
C28 C29 H29 120.6 . . ?
C30 C29 C28 118.9(11) . . ?
C30 C29 H29 120.6 . . ?
C23 C25 H25A 109.5 . . ?
C23 C25 H25B 109.5 . . ?
C23 C25 H25C 109.5 . . ?
H25A C25 H25B 109.5 . . ?
H25A C25 H25C 109.5 . . ?
H25B C25 H25C 109.5 . . ?
C5 C4 H4 120.0 . . ?
C1A C4 H4 120.0 . . ?
C1A C4 C5 119.9(11) . . ?
C13 C16 H16A 109.5 . . ?
C13 C16 H16B 109.5 . . ?
C13 C16 H16C 109.5 . . ?
H16A C16 H16B 109.5 . . ?
H16A C16 H16C 109.5 . . ?
H16B C16 H16C 109.5 . . ?
C2 C5 C4 119.9(11) . . ?
C2 C5 H5 120.1 . . ?
C4 C5 H5 120.1 . . ?
C32 C31 H31 120.3 . . ?
C30 C31 C32 119.4(13) . . ?
C30 C31 H31 120.3 . . ?
C13 C15 H15A 109.5 . . ?
C13 C15 H15B 109.5 . . ?
C13 C15 H15C 109.5 . . ?
H15A C15 H15B 109.5 . . ?
H15A C15 H15C 109.5 . . ?
H15B C15 H15C 109.5 . . ?
C6 C1A H1A 118.8 . . ?
C4 C1A C6 122.4(11) . . ?
C4 C1A H1A 118.8 . . ?
C29 C30 H30 118.8 . . ?
C31 C30 C29 122.4(12) . . ?
C31 C30 H30 118.8 . . ?
C34 C35 H35 120.6 . . ?
C36 C35 C34 118.9(12) . . ?
C36 C35 H35 120.6 . . ?
C37 C38 C36 117.8(12) . . ?
C37 C38 H38 121.1 . . ?
C36 C38 H38 121.1 . . ?
C78 C81 C80 120.0(11) . . ?
C78 C81 H81 120.0 . . ?
C80 C81 H81 120.0 . . ?
Cl3 C72 Cl4 111.6(8) . . ?
Cl3 C72 H72A 109.3 . . ?
Cl3 C72 H72B 109.3 . . ?
Cl4 C72 H72A 109.3 . . ?
Cl4 C72 H72B 109.3 . . ?
H72A C72 H72B 108.0 . . ?
Cl2 C73 H73A 109.8 . . ?
Cl2 C73 H73B 109.8 . . ?
Cl1 C73 Cl2 109.4(9) . . ?
Cl1 C73 H73A 109.8 . . ?
Cl1 C73 H73B 109.8 . . ?
H73A C73 H73B 108.2 . . ?
Cl6 C71 Cl5 112.7(10) . . ?
Cl6 C71 H71A 109.0 . . ?
Cl6 C71 H71B 109.0 . . ?
Cl5 C71 H71A 109.0 . . ?
Cl5 C71 H71B 109.0 . . ?
H71A C71 H71B 107.8 . . ?

loop_
_geom_bond_atom_site_label_1
_geom_bond_atom_site_label_2
_geom_bond_distance
_geom_bond_site_symmetry_2
_geom_bond_publ_flag
Au1 Au2 3.1144(7) . ?
Au1 P3 2.337(3) . ?
Au1 P2 2.332(3) . ?
Au2 P4 2.316(3) . ?
Au2 P1 2.319(3) . ?
Sb1 F4 1.872(6) . ?
Sb1 F6 1.865(6) . ?
Sb1 F5 1.872(6) . ?
Sb1 F1 1.848(7) . ?
Sb1 F2 1.845(6) . ?
Sb1 F3 1.860(7) . ?
Sb2 F8 1.822(8) . ?
Sb2 F10 1.841(8) . ?
Sb2 F7 1.876(8) . ?
Sb2 F9 1.825(8) . ?
Sb2 F12 1.859(9) . ?
Sb2 F11 1.785(10) . ?
P4 O4 1.621(7) . ?
P4 C39 1.816(10) . ?
P4 C45 1.801(9) . ?
P3 O3 1.627(6) . ?
P3 C75 1.799(9) . ?
P3 C65 1.798(10) . ?
P2 O2 1.631(6) . ?
P2 C27 1.788(11) . ?
P2 C33 1.801(10) . ?
P1 O1 1.639(6) . ?
P1 C7 1.808(11) . ?
P1 C1 1.778(10) . ?
Cl6 C71 1.687(14) . ?
Cl3 C72 1.739(15) . ?
Cl4 C72 1.751(15) . ?
Cl2 C73 1.819(15) . ?
O3 C52 1.398(11) . ?
O4 C56 1.413(10) . ?
O2 C20 1.390(10) . ?
Cl1 C73 1.701(15) . ?
O1 C18 1.413(11) . ?
C55 H55 0.9500 . ?
C55 C52 1.396(12) . ?
C55 C56 1.374(12) . ?
C52 C53 1.385(13) . ?
C7 C12 1.393(13) . ?
C7 C8 1.348(13) . ?
C75 C76 1.377(13) . ?
C75 C77 1.384(12) . ?
C56 C013 1.379(12) . ?
C39 C40 1.396(13) . ?
C39 C44 1.379(13) . ?
C1 C2 1.386(13) . ?
C1 C6 1.420(13) . ?
C54 H54 0.9500 . ?
C54 C53 1.384(13) . ?
C54 C013 1.405(12) . ?
C70 H70 0.9500 . ?
C70 C65 1.398(13) . ?
C70 C69 1.396(14) . ?
C12 H12 0.9500 . ?
C12 C11 1.391(15) . ?
C53 C61 1.549(14) . ?
C45 C51 1.382(13) . ?
C45 C46 1.386(13) . ?
C21 C20 1.395(13) . ?
C21 C23 1.540(14) . ?
C21 C22 1.427(13) . ?
C40 H40 0.9500 . ?
C40 C41 1.391(13) . ?
C19 C20 1.403(12) . ?
C19 C18 1.406(13) . ?
C013 C57 1.526(12) . ?
C11 H11 0.9500 . ?
C11 C10 1.366(17) . ?
C57 C60 1.557(13) . ?
C57 C58 1.539(12) . ?
C57 C59 1.530(13) . ?
Cl5 C71 1.689(17) . ?
C61 C63 1.530(13) . ?
C61 C64 1.539(13) . ?
C61 C62 1.535(14) . ?
C27 C32 1.401(14) . ?
C27 C28 1.377(13) . ?
C2 H2 0.9500 . ?
C2 C5 1.375(14) . ?
C76 H76 0.9500 . ?
C76 C78 1.385(13) . ?
C33 C34 1.366(13) . ?
C33 C37 1.387(14) . ?
C18 C17 1.378(13) . ?
C65 C66 1.391(13) . ?
C44 H44 0.9500 . ?
C44 C43 1.387(13) . ?
C77 H77 0.9500 . ?
C77 C80 1.381(14) . ?
C51 H51 0.9500 . ?
C51 C50 1.390(13) . ?
C43 H43 0.9500 . ?
C43 C42 1.381(14) . ?
C46 H46 0.9500 . ?
C46 C47 1.362(13) . ?
C42 H42 0.9500 . ?
C42 C41 1.372(14) . ?
C69 H69 0.9500 . ?
C69 C68 1.366(14) . ?
C60 H60A 0.9800 . ?
C60 H60B 0.9800 . ?
C60 H60C 0.9800 . ?
C8 H8 0.9500 . ?
C8 C9 1.389(15) . ?
C67 H67 0.9500 . ?
C67 C68 1.364(14) . ?
C67 C66 1.390(13) . ?
C32 H32 0.9500 . ?
C32 C31 1.380(15) . ?
C63 H63A 0.9800 . ?
C63 H63B 0.9800 . ?
C63 H63C 0.9800 . ?
C23 C26 1.545(14) . ?
C23 C24 1.510(13) . ?
C23 C25 1.552(14) . ?
C17 C22 1.378(13) . ?
C17 C13 1.554(14) . ?
C28 H28 0.9500 . ?
C28 C29 1.374(15) . ?
C64 H64A 0.9800 . ?
C64 H64B 0.9800 . ?
C64 H64C 0.9800 . ?
C68 H68 0.9500 . ?
C10 H10 0.9500 . ?
C10 C9 1.386(17) . ?
C34 H34 0.9500 . ?
C34 C35 1.369(15) . ?
C66 H66 0.9500 . ?
C78 H78 0.9500 . ?
C78 C81 1.371(14) . ?
C41 H41 0.9500 . ?
C80 H80 0.9500 . ?
C80 C81 1.374(15) . ?
C58 H58A 0.9800 . ?
C58 H58B 0.9800 . ?
C58 H58C 0.9800 . ?
C50 H50 0.9500 . ?
C50 C48 1.389(14) . ?
C22 H22 0.9500 . ?
C48 H48 0.9500 . ?
C48 C47 1.385(15) . ?
C9 H9 0.9500 . ?
C59 H59A 0.9800 . ?
C59 H59B 0.9800 . ?
C59 H59C 0.9800 . ?
C13 C14 1.545(14) . ?
C13 C16 1.526(15) . ?
C13 C15 1.511(15) . ?
C26 H26A 0.9800 . ?
C26 H26B 0.9800 . ?
C26 H26C 0.9800 . ?
C24 H24A 0.9800 . ?
C24 H24B 0.9800 . ?
C24 H24C 0.9800 . ?
C37 H37 0.9500 . ?
C37 C38 1.371(15) . ?
C36 H36 0.9500 . ?
C36 C35 1.358(16) . ?
C36 C38 1.415(16) . ?
C62 H62A 0.9800 . ?
C62 H62B 0.9800 . ?
C62 H62C 0.9800 . ?
C47 H47 0.9500 . ?
C14 H14A 0.9800 . ?
C14 H14B 0.9800 . ?
C14 H14C 0.9800 . ?
C6 H6 0.9500 . ?
C6 C1A 1.351(14) . ?
C29 H29 0.9500 . ?
C29 C30 1.358(17) . ?
C25 H25A 0.9800 . ?
C25 H25B 0.9800 . ?
C25 H25C 0.9800 . ?
C4 H4 0.9500 . ?
C4 C5 1.383(15) . ?
C4 C1A 1.339(15) . ?
C16 H16A 0.9800 . ?
C16 H16B 0.9800 . ?
C16 H16C 0.9800 . ?
C5 H5 0.9500 . ?
C31 H31 0.9500 . ?
C31 C30 1.343(17) . ?
C15 H15A 0.9800 . ?
C15 H15B 0.9800 . ?
C15 H15C 0.9800 . ?
C1A H1A 0.9500 . ?
C30 H30 0.9500 . ?
C35 H35 0.9500 . ?
C38 H38 0.9500 . ?
C81 H81 0.9500 . ?
C72 H72A 0.9900 . ?
C72 H72B 0.9900 . ?
C73 H73A 0.9900 . ?
C73 H73B 0.9900 . ?
C71 H71A 0.9900 . ?
C71 H71B 0.9900 . ?
